data_4084254
loop_
_publ_author_name
'Figliola, Carlotta'
'Male, Louise'
'Horton, Peter N.'
'Pitak, Mateusz B.'
'Coles, Simon J.'
'Horswell, Sarah L.'
'Grainger, Richard S.'

_publ_section_title
;
 [FeFe]-Hydrogenase Synthetic Mimics Based onPeri-Substituted
 Dichalcogenides
;
_journal_issue 17
_journal_name_full Organometallics
_journal_page_first 4449
_journal_paper_doi 10.1021/om500683p
_journal_volume 33
_journal_year 2014
_chemical_formula_moiety 'C12 H10 O2 Se2'
_chemical_formula_sum 'C12 H10 O2 Se2'
_chemical_formula_weight 344.12
_chemical_name_systematic
;
3,8-dimethoxynaphtho[1,8-cd][1,2]diselenole
;
_space_group_IT_number 14
_symmetry_cell_setting monoclinic
_symmetry_space_group_name_Hall '-P 2yn'
_symmetry_space_group_name_H-M 'P 1 21/n 1'
_atom_sites_solution_hydrogens geom
_atom_sites_solution_primary direct
_atom_sites_solution_secondary difmap
_audit_creation_method SHELXL-97
_cell_angle_alpha 90.00
_cell_angle_beta 96.989(7)
_cell_angle_gamma 90.00
_cell_formula_units_Z 4
_cell_length_a 8.2528(4)
_cell_length_b 7.8014(4)
_cell_length_c 17.2473(12)
_cell_measurement_reflns_used 16750
_cell_measurement_temperature 100(2)
_cell_measurement_theta_max 27.5
_cell_measurement_theta_min 3.5
_cell_volume 1102.19(11)
_computing_cell_refinement 'CrystalClear-SM Expert 2.0 r11 (Rigaku, 2011)'
_computing_data_collection 'CrystalClear-SM Expert 2.0 r11 (Rigaku, 2011)'
_computing_data_reduction 'CrystalClear-SM Expert 2.0 r11 (Rigaku, 2011)'
_computing_molecular_graphics
;
OLEX2 (Dolomanov, O.V., Bourhis, L.J., Gildea, R.J., Howard, J.A.K,
& Puschmann, H., 2009)
;
_computing_structure_refinement 'SHELXL-97 (Sheldrick, 2008)'
_computing_structure_solution 'SHELXL-97 (Sheldrick, 2008)'
_diffrn_ambient_temperature 100(2)
_diffrn_detector CCD
_diffrn_detector_area_resol_mean 28.5714
_diffrn_measured_fraction_theta_full 0.997
_diffrn_measured_fraction_theta_max 0.997
_diffrn_measurement_device
;
AFC12 (Right): Kappa 3 circle
;
_diffrn_measurement_device_type
;
Rigaku Saturn724+ (2x2 bin mode)
;
_diffrn_measurement_method 'profile data from \w-scans'
_diffrn_measurement_specimen_support Mitegen
_diffrn_radiation_monochromator Confocal
_diffrn_radiation_type 'Mo K\a'
_diffrn_radiation_wavelength 0.71075
_diffrn_reflns_av_R_equivalents 0.0399
_diffrn_reflns_av_sigmaI/netI 0.0240
_diffrn_reflns_limit_h_max 10
_diffrn_reflns_limit_h_min -10
_diffrn_reflns_limit_k_max 10
_diffrn_reflns_limit_k_min -10
_diffrn_reflns_limit_l_max 22
_diffrn_reflns_limit_l_min -20
_diffrn_reflns_number 19486
_diffrn_reflns_theta_full 27.49
_diffrn_reflns_theta_max 27.49
_diffrn_reflns_theta_min 3.53
_diffrn_source 'Rotating Anode'
_diffrn_source_current 55.0
_diffrn_source_power 2.5
_diffrn_source_voltage 45.0
_exptl_absorpt_coefficient_mu 6.688
_exptl_absorpt_correction_T_max 0.6518
_exptl_absorpt_correction_T_min 0.3481
_exptl_absorpt_correction_type multi-scan
_exptl_absorpt_process_details 'CrystalClear-SM Expert 2.0 r11 (Rigaku, 2011)'
_exptl_crystal_colour 'dark red'
_exptl_crystal_density_diffrn 2.074
_exptl_crystal_density_method 'not measured'
_exptl_crystal_description column
_exptl_crystal_F_000 664
_exptl_crystal_size_max 0.20
_exptl_crystal_size_mid 0.08
_exptl_crystal_size_min 0.07
_refine_diff_density_max 0.674
_refine_diff_density_min -0.341
_refine_diff_density_rms 0.090
_refine_ls_extinction_method none
_refine_ls_goodness_of_fit_ref 1.046
_refine_ls_hydrogen_treatment constr
_refine_ls_matrix_type full
_refine_ls_number_parameters 147
_refine_ls_number_reflns 2516
_refine_ls_number_restraints 0
_refine_ls_restrained_S_all 1.046
_refine_ls_R_factor_all 0.0251
_refine_ls_R_factor_gt 0.0220
_refine_ls_shift/su_max 0.001
_refine_ls_shift/su_mean 0.000
_refine_ls_structure_factor_coef Fsqd
_refine_ls_weighting_details 'calc w=1/[\s^2^(Fo^2^)+(0.0334P)^2^+0.5213P] where P=(Fo^2^+2Fc^2^)/3'
_refine_ls_weighting_scheme calc
_refine_ls_wR_factor_gt 0.0556
_refine_ls_wR_factor_ref 0.0567
_reflns_number_gt 2314
_reflns_number_total 2516
_reflns_threshold_expression >2\s(I)
_cod_data_source_file om500683p_si_002.cif
_cod_data_source_block 11d
_cod_depositor_comments
;
The following automatic conversions were performed:

'_symmetry_cell_setting' value 'Monoclinic' changed to 'monoclinic'
according to
/usr/data/users/saulius/crontab/automatic-downloads/rss-feeds/ACS/lib/dictionaries/cif_core.dic
dictionary named 'cif_core.dic' version 2.4.2 from 2011-04-26.

Automatic conversion script
Id: cif_fix_values 2281 2013-09-26 08:29:07Z andrius 
;
_cod_original_sg_symbol_Hall '-P 2yn '
_cod_original_sg_symbol_H-M P21/n
_cod_database_code 4084254

loop_
_symmetry_equiv_pos_as_xyz
'x, y, z'
'-x+1/2, y+1/2, -z+1/2'
'-x, -y, -z'
'x-1/2, -y-1/2, z-1/2'

loop_
_atom_site_label
_atom_site_type_symbol
_atom_site_fract_x
_atom_site_fract_y
_atom_site_fract_z
_atom_site_U_iso_or_equiv
_atom_site_adp_type
_atom_site_occupancy
_atom_site_symmetry_multiplicity
_atom_site_calc_flag
_atom_site_refinement_flags
C1 C 0.3116(2) 0.4265(3) 0.93696(12) 0.0137(4) Uani 1 1 d .
C2 C 0.3212(2) 0.5293(3) 0.87322(12) 0.0160(4) Uani 1 1 d .
C3 C 0.2613(3) 0.6985(3) 0.87273(13) 0.0179(4) Uani 1 1 d .
H3 H 0.2698 0.7704 0.8289 0.021 Uiso 1 1 calc R
C4 C 0.1907(3) 0.7600(3) 0.93505(12) 0.0181(4) Uani 1 1 d .
H4 H 0.1491 0.8737 0.9335 0.022 Uiso 1 1 calc R
C5 C 0.1785(2) 0.6569(3) 1.00186(12) 0.0151(4) Uani 1 1 d .
C6 C 0.1065(2) 0.7129(3) 1.06774(13) 0.0175(4) Uani 1 1 d .
H6 H 0.0623 0.8252 1.0684 0.021 Uiso 1 1 calc R
C7 C 0.0999(3) 0.6067(3) 1.13090(12) 0.0176(4) Uani 1 1 d .
H7 H 0.0524 0.6473 1.1749 0.021 Uiso 1 1 calc R
C8 C 0.1620(2) 0.4396(3) 1.13132(11) 0.0152(4) Uani 1 1 d .
C9 C 0.2304(2) 0.3812(3) 1.06721(12) 0.0134(4) Uani 1 1 d .
C10 C 0.2412(2) 0.4877(3) 1.00228(11) 0.0133(4) Uani 1 1 d .
C11 C 0.4374(3) 0.5631(3) 0.75373(13) 0.0233(5) Uani 1 1 d .
H11A H 0.3420 0.6181 0.7246 0.035 Uiso 1 1 calc R
H11B H 0.4952 0.4957 0.7178 0.035 Uiso 1 1 calc R
H11C H 0.5107 0.6512 0.7788 0.035 Uiso 1 1 calc R
C12 C 0.1025(3) 0.3874(3) 1.26105(12) 0.0224(5) Uani 1 1 d .
H12A H 0.1673 0.4877 1.2797 0.034 Uiso 1 1 calc R
H12B H 0.1145 0.2978 1.3011 0.034 Uiso 1 1 calc R
H12C H -0.0127 0.4201 1.2502 0.034 Uiso 1 1 calc R
O1 O 0.38552(19) 0.4530(2) 0.81205(9) 0.0213(3) Uani 1 1 d .
O2 O 0.15842(19) 0.32419(19) 1.19115(9) 0.0177(3) Uani 1 1 d .
Se1 Se 0.38565(3) 0.19539(3) 0.938428(12) 0.01654(8) Uani 1 1 d .
Se2 Se 0.30223(3) 0.14985(3) 1.062617(12) 0.01670(8) Uani 1 1 d .

loop_
_atom_site_aniso_label
_atom_site_aniso_U_11
_atom_site_aniso_U_22
_atom_site_aniso_U_33
_atom_site_aniso_U_23
_atom_site_aniso_U_13
_atom_site_aniso_U_12
C1 0.0128(9) 0.0136(10) 0.0149(10) 0.0006(8) 0.0022(8) -0.0009(7)
C2 0.0149(9) 0.0186(11) 0.0148(10) -0.0003(8) 0.0027(8) -0.0032(8)
C3 0.0189(10) 0.0178(11) 0.0168(11) 0.0050(8) 0.0017(9) -0.0034(8)
C4 0.0190(10) 0.0139(11) 0.0210(11) 0.0011(8) 0.0005(9) -0.0014(8)
C5 0.0114(9) 0.0159(10) 0.0176(11) -0.0022(8) 0.0006(8) -0.0027(7)
C6 0.0168(10) 0.0135(11) 0.0222(12) -0.0036(8) 0.0019(9) -0.0013(8)
C7 0.0167(10) 0.0202(11) 0.0163(10) -0.0051(8) 0.0034(8) -0.0003(8)
C8 0.0156(9) 0.0194(11) 0.0104(9) -0.0003(8) 0.0009(8) -0.0025(8)
C9 0.0124(9) 0.0127(10) 0.0151(10) -0.0020(8) 0.0015(8) -0.0008(7)
C10 0.0119(9) 0.0146(10) 0.0133(10) -0.0014(7) 0.0008(8) -0.0025(7)
C11 0.0244(11) 0.0302(13) 0.0161(11) 0.0070(9) 0.0065(9) -0.0057(10)
C12 0.0242(11) 0.0327(13) 0.0114(10) -0.0015(9) 0.0064(9) 0.0013(10)
O1 0.0295(8) 0.0215(8) 0.0149(7) 0.0023(6) 0.0106(6) -0.0012(7)
O2 0.0223(8) 0.0208(8) 0.0105(7) 0.0002(6) 0.0046(6) 0.0001(6)
Se1 0.02030(12) 0.01553(12) 0.01469(12) 0.00049(7) 0.00573(9) 0.00269(8)
Se2 0.02185(12) 0.01440(12) 0.01454(12) 0.00167(7) 0.00498(9) 0.00182(8)

loop_
_atom_type_symbol
_atom_type_description
_atom_type_scat_dispersion_real
_atom_type_scat_dispersion_imag
_atom_type_scat_source
C C 0.0033 0.0016 'International Tables Vol C Tables 4.2.6.8 and 6.1.1.4'
H H 0.0000 0.0000 'International Tables Vol C Tables 4.2.6.8 and 6.1.1.4'
O O 0.0106 0.0060 'International Tables Vol C Tables 4.2.6.8 and 6.1.1.4'
Se Se -0.0929 2.2259 'International Tables Vol C Tables 4.2.6.8 and 6.1.1.4'

loop_
_geom_angle_atom_site_label_1
_geom_angle_atom_site_label_2
_geom_angle_atom_site_label_3
_geom_angle
C2 C1 C10 120.77(19)
C2 C1 Se1 121.00(15)
C10 C1 Se1 118.20(15)
C1 C2 O1 115.35(18)
C1 C2 C3 119.89(19)
O1 C2 C3 124.72(19)
C4 C3 C2 120.4(2)
C4 C3 H3 119.8
C2 C3 H3 119.8
C3 C4 C5 121.2(2)
C3 C4 H4 119.4
C5 C4 H4 119.4
C6 C5 C4 123.7(2)
C6 C5 C10 118.20(19)
C4 C5 C10 118.07(19)
C7 C6 C5 120.8(2)
C7 C6 H6 119.6
C5 C6 H6 119.6
C6 C7 C8 120.98(19)
C6 C7 H7 119.5
C8 C7 H7 119.5
O2 C8 C9 115.77(19)
O2 C8 C7 124.95(18)
C9 C8 C7 119.27(19)
C8 C9 C10 121.03(19)
C8 C9 Se2 120.43(16)
C10 C9 Se2 118.47(14)
C9 C10 C1 120.51(19)
C9 C10 C5 119.73(18)
C1 C10 C5 119.75(19)
O1 C11 H11A 109.5
O1 C11 H11B 109.5
H11A C11 H11B 109.5
O1 C11 H11C 109.5
H11A C11 H11C 109.5
H11B C11 H11C 109.5
O2 C12 H12A 109.5
O2 C12 H12B 109.5
H12A C12 H12B 109.5
O2 C12 H12C 109.5
H12A C12 H12C 109.5
H12B C12 H12C 109.5
C2 O1 C11 117.25(17)
C8 O2 C12 116.50(17)
C1 Se1 Se2 91.49(6)
C9 Se2 Se1 91.25(6)

loop_
_geom_bond_atom_site_label_1
_geom_bond_atom_site_label_2
_geom_bond_distance
C1 C2 1.371(3)
C1 C10 1.412(3)
C1 Se1 1.903(2)
C2 O1 1.373(2)
C2 C3 1.410(3)
C3 C4 1.370(3)
C3 H3 0.9500
C4 C5 1.419(3)
C4 H4 0.9500
C5 C6 1.414(3)
C5 C10 1.417(3)
C6 C7 1.375(3)
C6 H6 0.9500
C7 C8 1.401(3)
C7 H7 0.9500
C8 O2 1.372(2)
C8 C9 1.378(3)
C9 C10 1.406(3)
C9 Se2 1.904(2)
C11 O1 1.427(2)
C11 H11A 0.9800
C11 H11B 0.9800
C11 H11C 0.9800
C12 O2 1.430(2)
C12 H12A 0.9800
C12 H12B 0.9800
C12 H12C 0.9800
Se1 Se2 2.3552(3)
